data_2228392
loop_
_publ_author_name
'Ng, Seik Weng'

_publ_section_title
;
 Monoclinic modification of
 di-<i>n</i>-butyldichlorido(1,10-phenanthroline-\k^2^<i>N</i>,<i>N</i>')tin(IV)
;
_journal_coeditor_code HG2755
_journal_issue 12
_journal_name_full 'Acta Crystallographica Section E'
_journal_page_first m1669
_journal_paper_doi 10.1107/S1600536810048300
_journal_volume 66
_journal_year 2010
_chemical_formula_iupac '[Sn (C4 H9)2 Cl2 (C12 H8 N2)]'
_chemical_formula_moiety 'Sn Cl2 (C4 H9)2 (C12 H8 N2)'
_chemical_formula_sum 'C20 H26 Cl2 N2 Sn'
_chemical_formula_weight 484.02
_chemical_name_systematic
;
di-<i>n</i>-butyldichlorido(1,10-phenanthroline-\k^2^<i>N</i>,<i>N</i>')tin(IV)
;
_space_group_IT_number 14
_symmetry_cell_setting monoclinic
_symmetry_space_group_name_Hall '-P 2ybc'
_symmetry_space_group_name_H-M 'P 1 21/c 1'
_atom_sites_solution_hydrogens geom
_atom_sites_solution_primary direct
_atom_sites_solution_secondary difmap
_audit_creation_method SHELXL-97
_cell_angle_alpha 90.00
_cell_angle_beta 92.125(2)
_cell_angle_gamma 90.00
_cell_formula_units_Z 4
_cell_length_a 11.1400(2)
_cell_length_b 10.4566(2)
_cell_length_c 17.9375(4)
_cell_measurement_reflns_used 13483
_cell_measurement_temperature 100(2)
_cell_measurement_theta_max 74.1
_cell_measurement_theta_min 4.0
_cell_volume 2088.04(7)
_computing_cell_refinement 'CrysAlis PRO (Agilent Technologies, 2010)'
_computing_data_collection 'CrysAlis PRO (Agilent Technologies, 2010)'
_computing_data_reduction 'CrysAlis PRO (Agilent Technologies, 2010)'
_computing_molecular_graphics 'X-SEED (Barbour, 2001)'
_computing_publication_material 'publCIF (Westrip, 2010)'
_computing_structure_refinement 'SHELXL97 (Sheldrick, 2008)'
_computing_structure_solution 'SHELXS97 (Sheldrick, 2008)'
_diffrn_ambient_temperature 100(2)
_diffrn_detector_area_resol_mean 10.4041
_diffrn_measured_fraction_theta_full 0.992
_diffrn_measured_fraction_theta_max 0.992
_diffrn_measurement_device_type 'Agilent SuperNova diffractometer'
_diffrn_measurement_method \w
_diffrn_radiation_monochromator graphite
_diffrn_radiation_source 'fine-focus sealed tube'
_diffrn_radiation_type CuK\a
_diffrn_radiation_wavelength 1.54184
_diffrn_reflns_av_R_equivalents 0.0460
_diffrn_reflns_av_sigmaI/netI 0.0461
_diffrn_reflns_limit_h_max 11
_diffrn_reflns_limit_h_min -13
_diffrn_reflns_limit_k_max 13
_diffrn_reflns_limit_k_min -13
_diffrn_reflns_limit_l_max 22
_diffrn_reflns_limit_l_min -22
_diffrn_reflns_number 15170
_diffrn_reflns_theta_full 74.16
_diffrn_reflns_theta_max 74.16
_diffrn_reflns_theta_min 3.97
_diffrn_standards_decay_% 0
_diffrn_standards_interval_count 0
_diffrn_standards_interval_time 0
_diffrn_standards_number 0
_exptl_absorpt_coefficient_mu 12.115
_exptl_absorpt_correction_T_max 0.7937
_exptl_absorpt_correction_T_min 0.1955
_exptl_absorpt_correction_type multi-scan
_exptl_absorpt_process_details '(CrysAlis PRO; Agilent Technologies, 2010)'
_exptl_crystal_colour Colorless
_exptl_crystal_density_diffrn 1.540
_exptl_crystal_density_method 'not measured'
_exptl_crystal_description Plate
_exptl_crystal_F_000 976
_exptl_crystal_size_max 0.20
_exptl_crystal_size_mid 0.10
_exptl_crystal_size_min 0.02
_refine_diff_density_max 2.108
_refine_diff_density_min -1.949
_refine_ls_extinction_method none
_refine_ls_goodness_of_fit_ref 1.077
_refine_ls_hydrogen_treatment constr
_refine_ls_matrix_type full
_refine_ls_number_parameters 227
_refine_ls_number_reflns 11290
_refine_ls_number_restraints 6
_refine_ls_restrained_S_all 1.077
_refine_ls_R_factor_all 0.0644
_refine_ls_R_factor_gt 0.0615
_refine_ls_shift/su_max 0.001
_refine_ls_shift/su_mean 0.001
_refine_ls_structure_factor_coef Fsqd
_refine_ls_weighting_details 'calc w=1/[\s^2^(Fo^2^)+(0.1271P)^2^+6.6598P] where P=(Fo^2^+2Fc^2^)/3'
_refine_ls_weighting_scheme calc
_refine_ls_wR_factor_gt 0.1823
_refine_ls_wR_factor_ref 0.1854
_reflns_number_gt 10561
_reflns_number_total 11290
_reflns_threshold_expression I>2\s(I)
_cod_data_source_file hg2755.cif
_cod_data_source_block I
_cod_original_sg_symbol_H-M 'P 21/c'
_cod_database_code 2228392
_cod_database_fobs_code 2228392

loop_
_symmetry_equiv_pos_as_xyz
'x, y, z'
'-x, y+1/2, -z+1/2'
'-x, -y, -z'
'x, -y-1/2, z-1/2'

loop_
_atom_site_type_symbol
_atom_site_label
_atom_site_fract_x
_atom_site_fract_y
_atom_site_fract_z
_atom_site_U_iso_or_equiv
_atom_site_adp_type
_atom_site_calc_flag
_atom_site_refinement_flags
_atom_site_occupancy
_atom_site_disorder_assembly
_atom_site_disorder_group
Sn Sn1 0.850086(19) 0.57324(2) 0.236808(12) 0.00995(12) Uani d . 1 . .
Cl Cl1 0.77760(8) 0.43243(8) 0.12497(5) 0.0141(2) Uani d . 1 . .
Cl Cl2 1.07589(8) 0.55970(9) 0.24257(5) 0.0181(2) Uani d . 1 . .
N N1 0.6455(3) 0.6191(3) 0.26722(16) 0.0131(7) Uani d . 1 . .
N N2 0.8463(3) 0.7174(3) 0.33789(17) 0.0132(6) Uani d . 1 . .
C C1 0.8297(4) 0.4069(4) 0.3057(2) 0.0167(8) Uani d . 1 . .
H H1A 0.7486 0.3711 0.2953 0.020 Uiso calc R 1 . .
H H1B 0.8886 0.3419 0.2906 0.020 Uiso calc R 1 . .
C C2 0.8459(4) 0.4277(4) 0.3895(2) 0.0204(9) Uani d . 1 . .
H H2A 0.7851 0.4899 0.4056 0.024 Uiso calc R 1 . .
H H2B 0.9262 0.4650 0.4005 0.024 Uiso calc R 1 . .
C C3 0.8336(5) 0.3035(5) 0.4346(3) 0.0290(10) Uani d . 1 . .
H H3A 0.8984 0.2441 0.4210 0.035 Uiso calc R 1 . .
H H3B 0.8455 0.3238 0.4883 0.035 Uiso calc R 1 . .
C C4 0.7140(5) 0.2362(5) 0.4229(3) 0.0308(11) Uani d . 1 . .
H H4A 0.7134 0.1582 0.4531 0.046 Uiso calc R 1 . .
H H4B 0.7020 0.2138 0.3701 0.046 Uiso calc R 1 . .
H H4C 0.6492 0.2931 0.4378 0.046 Uiso calc R 1 . .
C C5 0.8563(4) 0.7339(4) 0.1626(2) 0.0147(7) Uani d . 1 . .
H H5A 0.9006 0.8037 0.1889 0.018 Uiso calc R 1 . .
H H5B 0.9039 0.7088 0.1194 0.018 Uiso calc R 1 . .
C C6 0.7366(4) 0.7876(4) 0.1328(2) 0.0170(8) Uani d . 1 . .
H H6A 0.6883 0.8148 0.1752 0.020 Uiso calc R 1 . .
H H6B 0.6916 0.7196 0.1054 0.020 Uiso calc R 1 . .
C C7 0.7538(4) 0.9014(4) 0.0808(2) 0.0193(8) Uani d . 1 . .
H H7A 0.8073 0.8760 0.0405 0.023 Uiso calc R 1 . .
H H7B 0.7933 0.9719 0.1092 0.023 Uiso calc R 1 . .
C C8 0.6344(4) 0.9490(4) 0.0463(2) 0.0232(9) Uani d . 1 . .
H H8A 0.6493 1.0215 0.0132 0.035 Uiso calc R 1 . .
H H8B 0.5819 0.9762 0.0859 0.035 Uiso calc R 1 . .
H H8C 0.5956 0.8799 0.0175 0.035 Uiso calc R 1 . .
C C9 0.5485(3) 0.5678(4) 0.2335(2) 0.0143(8) Uani d U 1 . .
H H9 0.5588 0.5109 0.1929 0.017 Uiso calc R 1 . .
C C10 0.4306(3) 0.5949(4) 0.2560(2) 0.0165(8) Uani d . 1 . .
H H10 0.3630 0.5561 0.2313 0.020 Uiso calc R 1 . .
C C11 0.4158(4) 0.6779(4) 0.3140(2) 0.0185(8) Uani d . 1 . .
H H11 0.3373 0.6981 0.3293 0.022 Uiso calc R 1 . .
C C12 0.5168(4) 0.7337(4) 0.3512(2) 0.0146(8) Uani d . 1 . .
C C13 0.6310(3) 0.7008(4) 0.3260(2) 0.0129(7) Uani d . 1 . .
C C14 0.5086(4) 0.8193(4) 0.4132(2) 0.0178(8) Uani d . 1 . .
H H14 0.4318 0.8409 0.4309 0.021 Uiso calc R 1 . .
C C15 0.6084(4) 0.8701(4) 0.4470(2) 0.0176(8) Uani d . 1 . .
H H15 0.6006 0.9274 0.4877 0.021 Uiso calc R 1 . .
C C16 0.7249(4) 0.8387(4) 0.4224(2) 0.0144(8) Uani d . 1 . .
C C17 0.7368(4) 0.7535(4) 0.3623(2) 0.0127(7) Uani d . 1 . .
C C18 0.8308(4) 0.8872(4) 0.4573(2) 0.0163(8) Uani d . 1 . .
H H18 0.8265 0.9445 0.4982 0.020 Uiso calc R 1 . .
C C19 0.9403(4) 0.8510(4) 0.4316(2) 0.0178(8) Uani d . 1 . .
H H19 1.0126 0.8832 0.4543 0.021 Uiso calc R 1 . .
C C20 0.9440(4) 0.7658(4) 0.3714(2) 0.0154(8) Uani d . 1 . .
H H20 1.0201 0.7416 0.3538 0.018 Uiso calc R 1 . .

loop_
_atom_site_aniso_label
_atom_site_aniso_U_11
_atom_site_aniso_U_22
_atom_site_aniso_U_33
_atom_site_aniso_U_12
_atom_site_aniso_U_13
_atom_site_aniso_U_23
Sn1 0.01113(16) 0.00941(16) 0.00932(16) 0.00028(9) 0.00064(10) 0.00029(7)
Cl1 0.0165(4) 0.0137(5) 0.0122(4) -0.0033(3) 0.0011(3) -0.0012(3)
Cl2 0.0148(4) 0.0177(5) 0.0218(5) 0.0010(4) 0.0015(4) 0.0016(3)
N1 0.0161(18) 0.0099(16) 0.0135(15) -0.0038(12) 0.0006(13) -0.0013(11)
N2 0.0169(17) 0.0113(15) 0.0113(14) 0.0026(13) 0.0013(12) -0.0023(11)
C1 0.023(2) 0.0127(17) 0.0148(18) 0.0005(16) 0.0005(15) 0.0012(14)
C2 0.026(2) 0.021(2) 0.0139(19) -0.0023(17) 0.0005(16) 0.0048(14)
C3 0.035(3) 0.031(3) 0.021(2) 0.011(2) 0.0071(19) 0.0113(18)
C4 0.050(3) 0.017(2) 0.025(2) -0.001(2) 0.010(2) 0.0013(17)
C5 0.0162(18) 0.0140(18) 0.0138(16) -0.0022(15) 0.0006(14) 0.0018(13)
C6 0.0164(19) 0.0157(19) 0.0189(18) 0.0007(16) -0.0001(15) 0.0024(15)
C7 0.024(2) 0.0156(18) 0.0183(18) -0.0009(17) -0.0046(16) 0.0022(16)
C8 0.029(2) 0.019(2) 0.022(2) 0.0066(18) -0.0054(17) 0.0017(16)
C9 0.0026(16) 0.018(2) 0.0218(19) -0.0003(14) -0.0025(14) 0.0012(14)
C10 0.0059(18) 0.0191(19) 0.024(2) 0.0057(15) -0.0003(14) 0.0005(15)
C11 0.0122(18) 0.022(2) 0.0215(18) 0.0017(16) -0.0012(15) 0.0043(16)
C12 0.0131(19) 0.0135(18) 0.0171(17) 0.0030(15) 0.0006(14) 0.0031(14)
C13 0.0123(19) 0.0141(18) 0.0121(16) 0.0076(15) 0.0005(14) 0.0030(13)
C14 0.0169(19) 0.020(2) 0.0160(17) 0.0069(16) 0.0030(14) 0.0007(15)
C15 0.021(2) 0.018(2) 0.0141(17) 0.0063(16) 0.0021(15) -0.0023(14)
C16 0.019(2) 0.0119(19) 0.0125(16) 0.0018(15) 0.0023(14) 0.0024(14)
C17 0.0144(19) 0.0112(18) 0.0122(16) 0.0006(14) -0.0025(13) 0.0042(14)
C18 0.023(2) 0.0127(19) 0.0136(16) -0.0016(16) 0.0001(15) -0.0011(14)
C19 0.019(2) 0.020(2) 0.0144(17) -0.0057(17) -0.0001(15) -0.0028(15)
C20 0.0112(18) 0.017(2) 0.0173(17) -0.0018(15) -0.0008(14) -0.0009(15)

loop_
_atom_type_symbol
_atom_type_description
_atom_type_scat_dispersion_real
_atom_type_scat_dispersion_imag
_atom_type_scat_source
C C 0.0181 0.0091 'International Tables Vol C Tables 4.2.6.8 and 6.1.1.4'
H H 0.0000 0.0000 'International Tables Vol C Tables 4.2.6.8 and 6.1.1.4'
N N 0.0311 0.0180 'International Tables Vol C Tables 4.2.6.8 and 6.1.1.4'
Cl Cl 0.3639 0.7018 'International Tables Vol C Tables 4.2.6.8 and 6.1.1.4'
Sn Sn 0.0259 5.4591 'International Tables Vol C Tables 4.2.6.8 and 6.1.1.4'

loop_
_geom_angle_atom_site_label_1
_geom_angle_atom_site_label_2
_geom_angle_atom_site_label_3
_geom_angle_site_symmetry_1
_geom_angle_site_symmetry_3
_geom_angle
_geom_angle_publ_flag
C5 Sn1 C1 . . 174.93(15) ?
C5 Sn1 N2 . . 88.76(13) ?
C1 Sn1 N2 . . 94.01(13) ?
C5 Sn1 N1 . . 92.13(13) ?
C1 Sn1 N1 . . 84.85(14) ?
N2 Sn1 N1 . . 69.83(11) ?
C5 Sn1 Cl2 . . 90.81(11) ?
C1 Sn1 Cl2 . . 93.29(12) ?
N2 Sn1 Cl2 . . 92.90(9) ?
N1 Sn1 Cl2 . . 162.40(8) ?
C5 Sn1 Cl1 . . 88.91(10) ?
C1 Sn1 Cl1 . . 87.07(11) ?
N2 Sn1 Cl1 . . 160.62(9) ?
N1 Sn1 Cl1 . . 91.04(8) ?
Cl2 Sn1 Cl1 . . 106.37(3) ?
C9 N1 C13 . . 118.9(3) ?
C9 N1 Sn1 . . 125.1(3) ?
C13 N1 Sn1 . . 115.9(2) ?
C20 N2 C17 . . 118.6(3) ?
C20 N2 Sn1 . . 123.7(3) ?
C17 N2 Sn1 . . 117.7(3) ?
C2 C1 Sn1 . . 116.2(3) ?
C2 C1 H1A . . 108.2 ?
Sn1 C1 H1A . . 108.2 ?
C2 C1 H1B . . 108.2 ?
Sn1 C1 H1B . . 108.2 ?
H1A C1 H1B . . 107.4 ?
C1 C2 C3 . . 112.9(4) ?
C1 C2 H2A . . 109.0 ?
C3 C2 H2A . . 109.0 ?
C1 C2 H2B . . 109.0 ?
C3 C2 H2B . . 109.0 ?
H2A C2 H2B . . 107.8 ?
C4 C3 C2 . . 114.4(4) ?
C4 C3 H3A . . 108.6 ?
C2 C3 H3A . . 108.6 ?
C4 C3 H3B . . 108.6 ?
C2 C3 H3B . . 108.6 ?
H3A C3 H3B . . 107.6 ?
C3 C4 H4A . . 109.5 ?
C3 C4 H4B . . 109.5 ?
H4A C4 H4B . . 109.5 ?
C3 C4 H4C . . 109.5 ?
H4A C4 H4C . . 109.5 ?
H4B C4 H4C . . 109.5 ?
C6 C5 Sn1 . . 117.2(3) ?
C6 C5 H5A . . 108.0 ?
Sn1 C5 H5A . . 108.0 ?
C6 C5 H5B . . 108.0 ?
Sn1 C5 H5B . . 108.0 ?
H5A C5 H5B . . 107.2 ?
C5 C6 C7 . . 111.9(3) ?
C5 C6 H6A . . 109.2 ?
C7 C6 H6A . . 109.2 ?
C5 C6 H6B . . 109.2 ?
C7 C6 H6B . . 109.2 ?
H6A C6 H6B . . 107.9 ?
C6 C7 C8 . . 112.0(4) ?
C6 C7 H7A . . 109.2 ?
C8 C7 H7A . . 109.2 ?
C6 C7 H7B . . 109.2 ?
C8 C7 H7B . . 109.2 ?
H7A C7 H7B . . 107.9 ?
C7 C8 H8A . . 109.5 ?
C7 C8 H8B . . 109.5 ?
H8A C8 H8B . . 109.5 ?
C7 C8 H8C . . 109.5 ?
H8A C8 H8C . . 109.5 ?
H8B C8 H8C . . 109.5 ?
N1 C9 C10 . . 122.4(4) ?
N1 C9 H9 . . 118.8 ?
C10 C9 H9 . . 118.8 ?
C11 C10 C9 . . 118.8(4) ?
C11 C10 H10 . . 120.6 ?
C9 C10 H10 . . 120.6 ?
C10 C11 C12 . . 120.3(4) ?
C10 C11 H11 . . 119.9 ?
C12 C11 H11 . . 119.9 ?
C13 C12 C11 . . 117.5(4) ?
C13 C12 C14 . . 119.1(4) ?
C11 C12 C14 . . 123.4(4) ?
N1 C13 C12 . . 122.2(4) ?
N1 C13 C17 . . 118.0(3) ?
C12 C13 C17 . . 119.8(4) ?
C15 C14 C12 . . 121.1(4) ?
C15 C14 H14 . . 119.4 ?
C12 C14 H14 . . 119.4 ?
C14 C15 C16 . . 120.9(4) ?
C14 C15 H15 . . 119.6 ?
C16 C15 H15 . . 119.6 ?
C17 C16 C18 . . 117.8(4) ?
C17 C16 C15 . . 119.7(4) ?
C18 C16 C15 . . 122.5(4) ?
N2 C17 C16 . . 122.1(4) ?
N2 C17 C13 . . 118.5(4) ?
C16 C17 C13 . . 119.4(4) ?
C19 C18 C16 . . 119.4(4) ?
C19 C18 H18 . . 120.3 ?
C16 C18 H18 . . 120.3 ?
C18 C19 C20 . . 119.0(4) ?
C18 C19 H19 . . 120.5 ?
C20 C19 H19 . . 120.5 ?
N2 C20 C19 . . 123.1(4) ?
N2 C20 H20 . . 118.5 ?
C19 C20 H20 . . 118.5 ?

loop_
_geom_bond_atom_site_label_1
_geom_bond_atom_site_label_2
_geom_bond_site_symmetry_2
_geom_bond_distance
_geom_bond_publ_flag
Sn1 C5 . 2.146(4) ?
Sn1 C1 . 2.150(4) ?
Sn1 N2 . 2.360(3) ?
Sn1 N1 . 2.412(3) ?
Sn1 Cl2 . 2.5177(9) ?
Sn1 Cl1 . 2.5931(9) ?
N1 C9 . 1.331(5) ?
N1 C13 . 1.371(5) ?
N2 C20 . 1.323(5) ?
N2 C17 . 1.365(5) ?
C1 C2 . 1.523(6) ?
C1 H1A . 0.9900 ?
C1 H1B . 0.9900 ?
C2 C3 . 1.538(6) ?
C2 H2A . 0.9900 ?
C2 H2B . 0.9900 ?
C3 C4 . 1.515(7) ?
C3 H3A . 0.9900 ?
C3 H3B . 0.9900 ?
C4 H4A . 0.9800 ?
C4 H4B . 0.9800 ?
C4 H4C . 0.9800 ?
C5 C6 . 1.525(5) ?
C5 H5A . 0.9900 ?
C5 H5B . 0.9900 ?
C6 C7 . 1.528(6) ?
C6 H6A . 0.9900 ?
C6 H6B . 0.9900 ?
C7 C8 . 1.530(6) ?
C7 H7A . 0.9900 ?
C7 H7B . 0.9900 ?
C8 H8A . 0.9800 ?
C8 H8B . 0.9800 ?
C8 H8C . 0.9800 ?
C9 C10 . 1.417(5) ?
C9 H9 . 0.9500 ?
C10 C11 . 1.371(6) ?
C10 H10 . 0.9500 ?
C11 C12 . 1.413(6) ?
C11 H11 . 0.9500 ?
C12 C13 . 1.408(5) ?
C12 C14 . 1.434(6) ?
C13 C17 . 1.435(5) ?
C14 C15 . 1.355(6) ?
C14 H14 . 0.9500 ?
C15 C16 . 1.424(5) ?
C15 H15 . 0.9500 ?
C16 C17 . 1.409(5) ?
C16 C18 . 1.409(6) ?
C18 C19 . 1.373(6) ?
C18 H18 . 0.9500 ?
C19 C20 . 1.402(5) ?
C19 H19 . 0.9500 ?
C20 H20 . 0.9500 ?

loop_
_geom_torsion_atom_site_label_1
_geom_torsion_atom_site_label_2
_geom_torsion_atom_site_label_3
_geom_torsion_atom_site_label_4
_geom_torsion_site_symmetry_1
_geom_torsion_site_symmetry_2
_geom_torsion_site_symmetry_3
_geom_torsion_site_symmetry_4
_geom_torsion
_geom_torsion_publ_flag
C5 Sn1 N1 C9 . . . . 94.0(3) ?
C1 Sn1 N1 C9 . . . . -81.9(3) ?
N2 Sn1 N1 C9 . . . . -178.1(3) ?
Cl2 Sn1 N1 C9 . . . . -166.5(2) ?
Cl1 Sn1 N1 C9 . . . . 5.1(3) ?
C5 Sn1 N1 C13 . . . . -88.8(3) ?
C1 Sn1 N1 C13 . . . . 95.3(3) ?
N2 Sn1 N1 C13 . . . . -0.9(3) ?
Cl2 Sn1 N1 C13 . . . . 10.6(5) ?
Cl1 Sn1 N1 C13 . . . . -177.7(3) ?
C5 Sn1 N2 C20 . . . . -86.5(3) ?
C1 Sn1 N2 C20 . . . . 97.7(3) ?
N1 Sn1 N2 C20 . . . . -179.2(3) ?
Cl2 Sn1 N2 C20 . . . . 4.2(3) ?
Cl1 Sn1 N2 C20 . . . . -169.7(2) ?
C5 Sn1 N2 C17 . . . . 92.7(3) ?
C1 Sn1 N2 C17 . . . . -83.0(3) ?
N1 Sn1 N2 C17 . . . . 0.0(2) ?
Cl2 Sn1 N2 C17 . . . . -176.5(2) ?
Cl1 Sn1 N2 C17 . . . . 9.6(4) ?
N2 Sn1 C1 C2 . . . . -12.1(3) ?
N1 Sn1 C1 C2 . . . . -81.4(3) ?
Cl2 Sn1 C1 C2 . . . . 81.1(3) ?
Cl1 Sn1 C1 C2 . . . . -172.7(3) ?
Sn1 C1 C2 C3 . . . . -178.3(3) ?
C1 C2 C3 C4 . . . . -58.7(5) ?
N2 Sn1 C5 C6 . . . . -90.3(3) ?
N1 Sn1 C5 C6 . . . . -20.5(3) ?
Cl2 Sn1 C5 C6 . . . . 176.9(3) ?
Cl1 Sn1 C5 C6 . . . . 70.5(3) ?
Sn1 C5 C6 C7 . . . . 180.0(3) ?
C5 C6 C7 C8 . . . . 175.7(3) ?
C13 N1 C9 C10 . . . . 0.3(6) ?
Sn1 N1 C9 C10 . . . . 177.4(3) ?
N1 C9 C10 C11 . . . . 0.7(6) ?
C9 C10 C11 C12 . . . . -0.9(6) ?
C10 C11 C12 C13 . . . . 0.2(6) ?
C10 C11 C12 C14 . . . . -178.7(4) ?
C9 N1 C13 C12 . . . . -1.0(5) ?
Sn1 N1 C13 C12 . . . . -178.4(3) ?
C9 N1 C13 C17 . . . . 179.0(3) ?
Sn1 N1 C13 C17 . . . . 1.7(4) ?
C11 C12 C13 N1 . . . . 0.8(5) ?
C14 C12 C13 N1 . . . . 179.8(4) ?
C11 C12 C13 C17 . . . . -179.3(3) ?
C14 C12 C13 C17 . . . . -0.3(5) ?
C13 C12 C14 C15 . . . . 0.9(6) ?
C11 C12 C14 C15 . . . . 179.9(4) ?
C12 C14 C15 C16 . . . . -0.7(6) ?
C14 C15 C16 C17 . . . . -0.1(6) ?
C14 C15 C16 C18 . . . . -178.5(4) ?
C20 N2 C17 C16 . . . . -1.0(5) ?
Sn1 N2 C17 C16 . . . . 179.7(3) ?
C20 N2 C17 C13 . . . . -179.9(3) ?
Sn1 N2 C17 C13 . . . . 0.8(4) ?
C18 C16 C17 N2 . . . . 0.4(5) ?
C15 C16 C17 N2 . . . . -178.1(3) ?
C18 C16 C17 C13 . . . . 179.2(3) ?
C15 C16 C17 C13 . . . . 0.7(5) ?
N1 C13 C17 N2 . . . . -1.7(5) ?
C12 C13 C17 N2 . . . . 178.4(3) ?
N1 C13 C17 C16 . . . . 179.4(3) ?
C12 C13 C17 C16 . . . . -0.5(5) ?
C17 C16 C18 C19 . . . . 0.3(5) ?
C15 C16 C18 C19 . . . . 178.7(4) ?
C16 C18 C19 C20 . . . . -0.3(6) ?
C17 N2 C20 C19 . . . . 1.0(6) ?
Sn1 N2 C20 C19 . . . . -179.7(3) ?
C18 C19 C20 N2 . . . . -0.4(6) ?
